data_4081465
loop_
_publ_author_name
'Kobayashi, Kyohei'
'Hirotsu, Masakazu'
'Kinoshita, Isamu'

_publ_section_title
;
 Skeletal Modification of Benzothiophene Mediated by Iron Carbonyls:
 Insertion of Terminal Alkynes with Migration of Amino and Alkoxy Groups
;
_journal_issue 18
_journal_name_full Organometallics
_journal_page_first 5030
_journal_paper_doi 10.1021/om400734s
_journal_volume 32
_journal_year 2013
_chemical_formula_moiety 'C18 H15 Fe2 N O5 S'
_chemical_formula_sum 'C18 H15 Fe2 N O5 S'
_chemical_formula_weight 469.07
_chemical_name_systematic ' ?'
_space_group_IT_number 2
_symmetry_cell_setting triclinic
_symmetry_space_group_name_Hall '-P 1'
_symmetry_space_group_name_H-M 'P -1'
_atom_sites_solution_hydrogens difmap
_atom_sites_solution_primary direct
_atom_sites_solution_secondary difmap
_audit_creation_method SHELXL-97
_cell_angle_alpha 67.181(12)
_cell_angle_beta 71.640(12)
_cell_angle_gamma 82.624(16)
_cell_formula_units_Z 2
_cell_length_a 8.5024(10)
_cell_length_b 10.1937(4)
_cell_length_c 12.5899(8)
_cell_measurement_reflns_used 4232
_cell_measurement_temperature 153
_cell_measurement_theta_max 27.4816
_cell_measurement_theta_min 4.0383
_cell_volume 954.55(17)
_computing_cell_refinement 'CrystalClear (Rigaku Inc., 2007)'
_computing_data_collection 'CrystalClear (Rigaku Inc., 2007)'
_computing_molecular_graphics 'Ortep-3 for Windows (Farrugia, 1997)'
_computing_publication_material SHELXL97
_computing_structure_refinement 'SHELXL-97 (Sheldrick, 1997)'
_computing_structure_solution 'SIR97 (Altomare <i>et al.</i>,  1999)'
_diffrn_ambient_temperature 153
_diffrn_detector_area_resol_mean 14.6306
_diffrn_measured_fraction_theta_full 0.946
_diffrn_measured_fraction_theta_max 0.919
_diffrn_measurement_details
;
scan:
    Number of images: 360
               Slice: -80.0000 - 100.0000
         Image width: 0.5000
            Exp time: 10.0000
       Rotation axis: Phi
               Omega: 0.0000
                 Chi: 0.0000
                 Phi: 0.0000
                 XTD: 35.3567
              2theta: 9.5570
scan:
    Number of images: 100
               Slice: -30.0000 - 20.0000
         Image width: 0.5000
            Exp time: 10.0000
       Rotation axis: Omega
               Omega: 0.0000
                 Chi: 90.0000
                 Phi: 0.0000
                 XTD: 35.3567
              2theta: 9.5570
scan:
    Number of images: 100
               Slice: -30.0000 - 20.0000
         Image width: 0.5000
            Exp time: 10.0000
       Rotation axis: Omega
               Omega: 0.0000
                 Chi: 90.0000
                 Phi: 90.0000
                 XTD: 35.3567
              2theta: 9.5570
scan:
    Number of images: 100
               Slice: -30.0000 - 20.0000
         Image width: 0.5000
            Exp time: 10.0000
       Rotation axis: Omega
               Omega: 0.0000
                 Chi: 90.0000
                 Phi: 180.0000
                 XTD: 35.3567
              2theta: 9.5570
;
_diffrn_measurement_device 'Mercury70 (2x2 bin mode)'
_diffrn_measurement_device_details 'AFC7: Eulerian 3-circle'
_diffrn_measurement_device_type 'Rigaku/MSC Mercury CCD'
_diffrn_measurement_method '\w or \f'
_diffrn_radiation_detector CCD
_diffrn_radiation_monochromator 'Graphite Monochromator'
_diffrn_radiation_source 'Rotating Anode'
_diffrn_radiation_type MoK\a
_diffrn_radiation_wavelength 0.71075
_diffrn_reflns_av_R_equivalents 0.0175
_diffrn_reflns_av_unetI/netI 0.0267
_diffrn_reflns_limit_h_max 10
_diffrn_reflns_limit_h_min -10
_diffrn_reflns_limit_k_max 13
_diffrn_reflns_limit_k_min -12
_diffrn_reflns_limit_l_max 13
_diffrn_reflns_limit_l_min -16
_diffrn_reflns_number 9121
_diffrn_reflns_theta_full 25.00
_diffrn_reflns_theta_max 27.50
_diffrn_reflns_theta_min 4.04
_diffrn_source_current 100.0000
_diffrn_source_power 5.0000
_diffrn_source_voltage 50.0000
_exptl_absorpt_coefficient_mu 1.657
_exptl_absorpt_correction_T_max 0.8928
_exptl_absorpt_correction_T_min 0.5791
_exptl_absorpt_correction_type multi-scan
_exptl_absorpt_process_details '(Jacobson, 1998)'
_exptl_crystal_colour Red
_exptl_crystal_density_diffrn 1.632
_exptl_crystal_density_method 'not measured'
_exptl_crystal_description Prism
_exptl_crystal_F_000 476
_exptl_crystal_size_max 0.37
_exptl_crystal_size_mid 0.14
_exptl_crystal_size_min 0.07
_refine_diff_density_max 0.308
_refine_diff_density_min -0.344
_refine_diff_density_rms 0.054
_refine_ls_extinction_method none
_refine_ls_goodness_of_fit_ref 1.041
_refine_ls_hydrogen_treatment refall
_refine_ls_matrix_type full
_refine_ls_number_parameters 304
_refine_ls_number_reflns 4025
_refine_ls_number_restraints 0
_refine_ls_restrained_S_all 1.041
_refine_ls_R_factor_all 0.0291
_refine_ls_R_factor_gt 0.0244
_refine_ls_shift/su_max 0.002
_refine_ls_shift/su_mean 0.000
_refine_ls_structure_factor_coef Fsqd
_refine_ls_weighting_details 'calc w=1/[\s^2^(Fo^2^)+(0.0280P)^2^+0.2605P] where P=(Fo^2^+2Fc^2^)/3'
_refine_ls_weighting_scheme calc
_refine_ls_wR_factor_gt 0.0559
_refine_ls_wR_factor_ref 0.0582
_reflns_number_gt 3614
_reflns_number_total 4025
_reflns_threshold_expression >2sigma(I)
_cod_data_source_file om400734s_si_002.cif
_cod_data_source_block 5
_cod_depositor_comments
;
The following automatic conversions were performed:

'_exptl_absorpt_correction_type' value 'Multi-scan' changed to
'multi-scan' according to
/home/saulius/struct/CIF-dictionaries/cif_core.dic dictionary named
'cif_core.dic' version 2.4.2 from 2011-04-26.

Automatic conversion script
Id: cif_fix_values 1891 2012-01-12 08:04:46Z andrius 
;
_cod_original_cell_volume 954.55(13)
_cod_original_sg_symbol_H-M P-1
_cod_database_code 4081465

loop_
_symmetry_equiv_pos_as_xyz
'x, y, z'
'-x, -y, -z'

loop_
_atom_site_label
_atom_site_type_symbol
_atom_site_fract_x
_atom_site_fract_y
_atom_site_fract_z
_atom_site_U_iso_or_equiv
_atom_site_adp_type
_atom_site_occupancy
_atom_site_symmetry_multiplicity
_atom_site_calc_flag
C1 C 0.8440(2) 0.69678(15) 0.26444(14) 0.0168(3) Uani 1 1 d
C2 C 0.6854(2) 0.73921(17) 0.31421(16) 0.0204(3) Uani 1 1 d
C3 C 0.6010(2) 0.83759(18) 0.23829(17) 0.0253(4) Uani 1 1 d
C4 C 0.6745(2) 0.89186(18) 0.11490(17) 0.0278(4) Uani 1 1 d
C5 C 0.8316(2) 0.84670(18) 0.06538(16) 0.0259(4) Uani 1 1 d
C6 C 0.9184(2) 0.74725(16) 0.13951(15) 0.0189(3) Uani 1 1 d
C7 C 1.0826(2) 0.68753(17) 0.09225(15) 0.0201(3) Uani 1 1 d
C8 C 1.0882(2) 0.53722(17) 0.11376(15) 0.0205(3) Uani 1 1 d
C9 C 0.9403(2) 0.45423(17) 0.16424(14) 0.0204(3) Uani 1 1 d
C10 C 0.9512(2) 0.30292(17) 0.19931(15) 0.0227(4) Uani 1 1 d
C11 C 1.1057(2) 0.24333(19) 0.22000(17) 0.0252(4) Uani 1 1 d
C12 C 0.8223(3) 0.0696(2) 0.2963(2) 0.0400(5) Uani 1 1 d
C13 C 0.6544(3) 0.2866(2) 0.2376(2) 0.0371(5) Uani 1 1 d
C14 C 1.2230(2) 0.80248(17) 0.20076(15) 0.0206(3) Uani 1 1 d
C15 C 1.4049(2) 0.62504(17) 0.10209(16) 0.0255(4) Uani 1 1 d
C16 C 1.3255(2) 0.54471(16) 0.33082(16) 0.0225(4) Uani 1 1 d
C17 C 1.1720(2) 0.29140(17) 0.39160(16) 0.0263(4) Uani 1 1 d
C18 C 0.8579(2) 0.29064(18) 0.43393(16) 0.0274(4) Uani 1 1 d
N1 N 0.8184(2) 0.22194(15) 0.22651(14) 0.0268(3) Uani 1 1 d
O1 O 1.22460(17) 0.91818(12) 0.19047(12) 0.0308(3) Uani 1 1 d
O2 O 1.52571(18) 0.63146(15) 0.02746(14) 0.0431(4) Uani 1 1 d
O3 O 1.40207(17) 0.50591(13) 0.39740(12) 0.0321(3) Uani 1 1 d
O4 O 1.26180(19) 0.21748(13) 0.44145(13) 0.0393(4) Uani 1 1 d
O5 O 0.7504(2) 0.23323(15) 0.51563(13) 0.0480(4) Uani 1 1 d
S1 S 0.96642(5) 0.58246(4) 0.35697(3) 0.01653(9) Uani 1 1 d
Fe1 Fe 1.21638(3) 0.62183(2) 0.21730(2) 0.01751(7) Uani 1 1 d
Fe2 Fe 1.02587(3) 0.38210(2) 0.31340(2) 0.01758(7) Uani 1 1 d
H2 H 0.637(2) 0.7040(19) 0.3987(18) 0.026(5) Uiso 1 1 d
H3 H 0.495(3) 0.8682(19) 0.2731(18) 0.027(5) Uiso 1 1 d
H4 H 0.617(2) 0.9622(19) 0.0653(18) 0.029(5) Uiso 1 1 d
H5 H 0.884(2) 0.8794(19) -0.0199(18) 0.027(5) Uiso 1 1 d
H7 H 1.142(2) 0.7438(19) 0.0172(18) 0.025(5) Uiso 1 1 d
H8 H 1.183(2) 0.5027(17) 0.0660(16) 0.018(4) Uiso 1 1 d
H9 H 0.833(2) 0.5035(18) 0.1622(17) 0.023(5) Uiso 1 1 d
H11A H 1.205(3) 0.2815(19) 0.1612(18) 0.026(5) Uiso 1 1 d
H11B H 1.110(2) 0.145(2) 0.2620(18) 0.029(5) Uiso 1 1 d
H12A H 0.925(3) 0.021(3) 0.257(2) 0.062(7) Uiso 1 1 d
H12B H 0.727(3) 0.028(2) 0.299(2) 0.054(7) Uiso 1 1 d
H12C H 0.826(3) 0.049(3) 0.379(3) 0.063(8) Uiso 1 1 d
H13A H 0.652(3) 0.370(2) 0.168(2) 0.039(6) Uiso 1 1 d
H13B H 0.614(3) 0.317(2) 0.306(2) 0.046(7) Uiso 1 1 d
H13C H 0.583(3) 0.220(2) 0.244(2) 0.046(6) Uiso 1 1 d

loop_
_atom_site_aniso_label
_atom_site_aniso_U_11
_atom_site_aniso_U_22
_atom_site_aniso_U_33
_atom_site_aniso_U_23
_atom_site_aniso_U_13
_atom_site_aniso_U_12
C1 0.0199(9) 0.0148(7) 0.0162(8) -0.0047(6) -0.0068(7) -0.0008(6)
C2 0.0198(9) 0.0227(8) 0.0191(9) -0.0077(6) -0.0047(7) -0.0039(6)
C3 0.0187(10) 0.0283(9) 0.0303(10) -0.0114(7) -0.0088(8) 0.0009(7)
C4 0.0270(10) 0.0260(9) 0.0290(10) -0.0041(7) -0.0151(9) 0.0024(7)
C5 0.0301(11) 0.0275(9) 0.0181(9) -0.0036(7) -0.0092(8) -0.0030(7)
C6 0.0208(9) 0.0182(8) 0.0186(8) -0.0061(6) -0.0067(7) -0.0027(6)
C7 0.0230(9) 0.0229(8) 0.0123(8) -0.0041(6) -0.0039(7) -0.0035(7)
C8 0.0227(10) 0.0262(9) 0.0134(8) -0.0092(6) -0.0036(7) -0.0004(7)
C9 0.0252(10) 0.0232(8) 0.0150(8) -0.0091(6) -0.0060(7) -0.0001(7)
C10 0.0285(10) 0.0262(9) 0.0161(8) -0.0134(6) -0.0024(7) -0.0020(7)
C11 0.0284(11) 0.0228(9) 0.0252(9) -0.0140(7) -0.0031(8) 0.0013(7)
C12 0.0428(14) 0.0248(10) 0.0537(15) -0.0173(9) -0.0089(11) -0.0083(9)
C13 0.0306(12) 0.0366(12) 0.0455(13) -0.0147(10) -0.0113(10) -0.0057(9)
C14 0.0172(9) 0.0249(9) 0.0187(8) -0.0061(6) -0.0069(7) 0.0007(6)
C15 0.0251(10) 0.0240(9) 0.0273(10) -0.0110(7) -0.0053(8) -0.0012(7)
C16 0.0194(9) 0.0167(8) 0.0257(9) -0.0061(6) -0.0004(7) -0.0023(6)
C17 0.0336(11) 0.0184(8) 0.0273(10) -0.0086(7) -0.0084(8) -0.0023(7)
C18 0.0363(11) 0.0241(9) 0.0228(9) -0.0116(7) -0.0039(9) -0.0056(7)
N1 0.0310(9) 0.0252(8) 0.0278(8) -0.0135(6) -0.0069(7) -0.0048(6)
O1 0.0351(8) 0.0188(7) 0.0417(8) -0.0108(5) -0.0174(7) 0.0041(5)
O2 0.0291(9) 0.0538(9) 0.0405(9) -0.0237(7) 0.0074(7) -0.0049(6)
O3 0.0303(8) 0.0301(7) 0.0329(8) -0.0027(5) -0.0157(7) -0.0022(5)
O4 0.0473(9) 0.0262(7) 0.0489(9) -0.0089(6) -0.0295(8) 0.0077(6)
O5 0.0528(11) 0.0459(8) 0.0318(8) -0.0151(6) 0.0155(8) -0.0232(7)
S1 0.0185(2) 0.01778(19) 0.01317(19) -0.00606(14) -0.00440(16) 0.00104(14)
Fe1 0.01700(14) 0.01726(12) 0.01701(13) -0.00641(9) -0.00306(10) -0.00032(9)
Fe2 0.02061(14) 0.01634(12) 0.01482(13) -0.00598(9) -0.00319(10) -0.00105(9)

loop_
_atom_type_symbol
_atom_type_description
_atom_type_scat_dispersion_real
_atom_type_scat_dispersion_imag
_atom_type_scat_source
C C 0.0033 0.0016 'International Tables Vol C Tables 4.2.6.8 and 6.1.1.4'
H H 0.0000 0.0000 'International Tables Vol C Tables 4.2.6.8 and 6.1.1.4'
N N 0.0061 0.0033 'International Tables Vol C Tables 4.2.6.8 and 6.1.1.4'
O O 0.0106 0.0060 'International Tables Vol C Tables 4.2.6.8 and 6.1.1.4'
S S 0.1246 0.1234 'International Tables Vol C Tables 4.2.6.8 and 6.1.1.4'
Fe Fe 0.3463 0.8444 'International Tables Vol C Tables 4.2.6.8 and 6.1.1.4'

loop_
_geom_angle_atom_site_label_1
_geom_angle_atom_site_label_2
_geom_angle_atom_site_label_3
_geom_angle
C2 C1 C6 121.48(14)
C2 C1 S1 121.46(12)
C6 C1 S1 116.99(12)
C1 C2 C3 119.01(16)
C1 C2 H2 120.2(11)
C3 C2 H2 120.7(11)
C4 C3 C2 120.32(17)
C4 C3 H3 121.3(12)
C2 C3 H3 118.4(12)
C3 C4 C5 120.43(16)
C3 C4 H4 118.9(12)
C5 C4 H4 120.7(12)
C4 C5 C6 120.35(17)
C4 C5 H5 122.3(11)
C6 C5 H5 117.3(11)
C5 C6 C1 118.36(16)
C5 C6 C7 123.22(15)
C1 C6 C7 118.37(14)
C8 C7 C6 116.47(15)
C8 C7 Fe1 82.51(10)
C6 C7 Fe1 111.03(11)
C8 C7 H7 115.0(12)
C6 C7 H7 114.3(12)
Fe1 C7 H7 113.5(12)
C9 C8 C7 121.65(15)
C9 C8 Fe2 61.29(9)
C7 C8 Fe2 116.64(11)
C9 C8 Fe1 126.88(12)
C7 C8 Fe1 60.36(9)
Fe2 C8 Fe1 71.58(5)
C9 C8 H8 116.6(11)
C7 C8 H8 117.2(10)
Fe2 C8 H8 109.9(10)
Fe1 C8 H8 100.8(11)
C10 C9 C8 120.10(16)
C10 C9 Fe2 74.57(10)
C8 C9 Fe2 81.15(10)
C10 C9 H9 120.2(11)
C8 C9 H9 119.0(11)
Fe2 C9 H9 123.5(11)
N1 C10 C9 122.38(16)
N1 C10 C11 122.92(16)
C9 C10 C11 114.11(16)
N1 C10 Fe2 129.26(12)
C9 C10 Fe2 66.09(9)
C11 C10 Fe2 67.43(10)
C10 C11 Fe2 73.41(10)
C10 C11 H11A 119.2(11)
Fe2 C11 H11A 105.7(11)
C10 C11 H11B 117.4(12)
Fe2 C11 H11B 120.4(12)
H11A C11 H11B 114.1(16)
N1 C12 H12A 111.6(14)
N1 C12 H12B 108.4(14)
H12A C12 H12B 108(2)
N1 C12 H12C 112.5(14)
H12A C12 H12C 107(2)
H12B C12 H12C 110(2)
N1 C13 H13A 111.9(13)
N1 C13 H13B 113.5(14)
H13A C13 H13B 105.5(18)
N1 C13 H13C 107.2(14)
H13A C13 H13C 108.1(19)
H13B C13 H13C 111(2)
O1 C14 Fe1 178.94(15)
O2 C15 Fe1 177.92(15)
O3 C16 Fe1 174.40(15)
O4 C17 Fe2 171.55(15)
O5 C18 Fe2 177.03(17)
C10 N1 C13 119.50(15)
C10 N1 C12 119.31(17)
C13 N1 C12 115.38(17)
C1 S1 Fe1 98.72(6)
C1 S1 Fe2 107.92(5)
Fe1 S1 Fe2 74.74(2)
C14 Fe1 C15 96.12(8)
C14 Fe1 C16 97.67(7)
C15 Fe1 C16 90.19(8)
C14 Fe1 C7 88.42(7)
C15 Fe1 C7 90.87(8)
C16 Fe1 C7 173.66(7)
C14 Fe1 S1 93.88(6)
C15 Fe1 S1 169.21(6)
C16 Fe1 S1 92.50(6)
C7 Fe1 S1 85.34(5)
C14 Fe1 C8 125.56(7)
C15 Fe1 C8 86.73(7)
C16 Fe1 C8 136.75(6)
C7 Fe1 C8 37.13(6)
S1 Fe1 C8 84.15(5)
C14 Fe1 Fe2 146.13(6)
C15 Fe1 Fe2 116.65(6)
C16 Fe1 Fe2 90.91(5)
C7 Fe1 Fe2 83.03(5)
S1 Fe1 Fe2 52.886(17)
C8 Fe1 Fe2 53.31(4)
C18 Fe2 C17 92.70(9)
C18 Fe2 C9 104.96(8)
C17 Fe2 C9 152.39(8)
C18 Fe2 C11 102.72(8)
C17 Fe2 C11 85.06(8)
C9 Fe2 C11 70.60(7)
C18 Fe2 C10 88.64(8)
C17 Fe2 C10 122.40(7)
C9 Fe2 C10 39.34(6)
C11 Fe2 C10 39.16(7)
C18 Fe2 S1 92.13(6)
C17 Fe2 S1 103.66(6)
C9 Fe2 S1 96.84(5)
C11 Fe2 S1 162.50(6)
C10 Fe2 S1 133.86(5)
C18 Fe2 C8 141.05(8)
C17 Fe2 C8 125.76(8)
C9 Fe2 C8 37.56(7)
C11 Fe2 C8 77.60(7)
C10 Fe2 C8 66.86(6)
S1 Fe2 C8 85.04(4)
C18 Fe2 Fe1 143.36(6)
C17 Fe2 Fe1 88.18(6)
C9 Fe2 Fe1 89.90(5)
C11 Fe2 Fe1 113.84(6)
C10 Fe2 Fe1 121.32(5)
S1 Fe2 Fe1 52.375(15)
C8 Fe2 Fe1 55.11(4)

loop_
_geom_bond_atom_site_label_1
_geom_bond_atom_site_label_2
_geom_bond_distance
C1 C2 1.387(2)
C1 C6 1.403(2)
C1 S1 1.7885(15)
C2 C3 1.392(2)
C2 H2 0.95(2)
C3 C4 1.386(3)
C3 H3 0.94(2)
C4 C5 1.388(3)
C4 H4 0.948(19)
C5 C6 1.397(2)
C5 H5 0.96(2)
C6 C7 1.488(2)
C7 C8 1.446(2)
C7 Fe1 2.0821(16)
C7 H7 0.91(2)
C8 C9 1.433(3)
C8 Fe2 2.3221(17)
C8 Fe1 2.3750(17)
C8 H8 0.958(18)
C9 C10 1.429(2)
C9 Fe2 2.0612(16)
C9 H9 0.988(19)
C10 N1 1.360(2)
C10 C11 1.432(3)
C10 Fe2 2.1734(17)
C11 Fe2 2.0941(17)
C11 H11A 0.94(2)
C11 H11B 0.93(2)
C12 N1 1.460(2)
C12 H12A 1.03(3)
C12 H12B 0.95(3)
C12 H12C 0.99(3)
C13 N1 1.454(3)
C13 H13A 0.96(2)
C13 H13B 0.97(2)
C13 H13C 0.94(2)
C14 O1 1.137(2)
C14 Fe1 1.7774(17)
C15 O2 1.142(2)
C15 Fe1 1.7853(19)
C16 O3 1.141(2)
C16 Fe1 1.8163(18)
C17 O4 1.154(2)
C17 Fe2 1.7712(18)
C18 O5 1.147(2)
C18 Fe2 1.7581(19)
S1 Fe1 2.2555(6)
S1 Fe2 2.2709(5)
Fe1 Fe2 2.7473(6)

loop_
_geom_torsion_atom_site_label_1
_geom_torsion_atom_site_label_2
_geom_torsion_atom_site_label_3
_geom_torsion_atom_site_label_4
_geom_torsion
C6 C1 C2 C3 -2.1(2)
S1 C1 C2 C3 174.71(13)
C1 C2 C3 C4 0.1(3)
C2 C3 C4 C5 1.3(3)
C3 C4 C5 C6 -0.8(3)
C4 C5 C6 C1 -1.1(3)
C4 C5 C6 C7 176.13(16)
C2 C1 C6 C5 2.5(2)
S1 C1 C6 C5 -174.37(13)
C2 C1 C6 C7 -174.81(15)
S1 C1 C6 C7 8.28(19)
C5 C6 C7 C8 -113.85(18)
C1 C6 C7 C8 63.4(2)
C5 C6 C7 Fe1 154.13(14)
C1 C6 C7 Fe1 -28.66(18)
C6 C7 C8 C9 7.6(2)
Fe1 C7 C8 C9 117.42(15)
C6 C7 C8 Fe2 -63.60(17)
Fe1 C7 C8 Fe2 46.20(10)
C6 C7 C8 Fe1 -109.81(14)
C7 C8 C9 C10 -171.56(14)
Fe2 C8 C9 C10 -66.32(14)
Fe1 C8 C9 C10 -96.86(17)
C7 C8 C9 Fe2 -105.24(15)
Fe1 C8 C9 Fe2 -30.53(12)
C8 C9 C10 N1 -167.57(15)
Fe2 C9 C10 N1 122.59(16)
C8 C9 C10 C11 21.0(2)
Fe2 C9 C10 C11 -48.83(14)
C8 C9 C10 Fe2 69.84(14)
N1 C10 C11 Fe2 -123.19(16)
C9 C10 C11 Fe2 48.18(13)
C9 C10 N1 C13 -9.1(3)
C11 C10 N1 C13 161.59(18)
Fe2 C10 N1 C13 75.1(2)
C9 C10 N1 C12 -161.00(17)
C11 C10 N1 C12 9.7(3)
Fe2 C10 N1 C12 -76.8(2)
C2 C1 S1 Fe1 -163.36(13)
C6 C1 S1 Fe1 13.55(12)
C2 C1 S1 Fe2 119.95(13)
C6 C1 S1 Fe2 -63.13(12)
O1 C14 Fe1 C15 141(8)
O1 C14 Fe1 C16 -128(8)
O1 C14 Fe1 C7 51(8)
O1 C14 Fe1 S1 -35(8)
O1 C14 Fe1 C8 51(8)
O1 C14 Fe1 Fe2 -24(8)
O2 C15 Fe1 C14 -8(5)
O2 C15 Fe1 C16 -105(5)
O2 C15 Fe1 C7 81(5)
O2 C15 Fe1 S1 150(4)
O2 C15 Fe1 C8 118(5)
O2 C15 Fe1 Fe2 164(5)
O3 C16 Fe1 C14 -36.9(16)
O3 C16 Fe1 C15 59.3(16)
O3 C16 Fe1 C7 159.0(13)
O3 C16 Fe1 S1 -131.1(16)
O3 C16 Fe1 C8 144.7(16)
O3 C16 Fe1 Fe2 176.0(16)
C8 C7 Fe1 C14 179.52(11)
C6 C7 Fe1 C14 -64.94(12)
C8 C7 Fe1 C15 83.43(11)
C6 C7 Fe1 C15 -161.03(12)
C8 C7 Fe1 C16 -16.2(7)
C6 C7 Fe1 C16 99.4(7)
C8 C7 Fe1 S1 -86.46(10)
C6 C7 Fe1 S1 29.08(10)
C6 C7 Fe1 C8 115.54(16)
C8 C7 Fe1 Fe2 -33.33(9)
C6 C7 Fe1 Fe2 82.21(11)
C1 S1 Fe1 C14 66.57(7)
Fe2 S1 Fe1 C14 172.87(5)
C1 S1 Fe1 C15 -91.3(3)
Fe2 S1 Fe1 C15 15.0(3)
C1 S1 Fe1 C16 164.44(7)
Fe2 S1 Fe1 C16 -89.26(5)
C1 S1 Fe1 C7 -21.53(7)
Fe2 S1 Fe1 C7 84.78(5)
C1 S1 Fe1 C8 -58.81(6)
Fe2 S1 Fe1 C8 47.50(4)
C1 S1 Fe1 Fe2 -106.31(5)
C9 C8 Fe1 C14 -109.73(15)
C7 C8 Fe1 C14 -0.59(14)
Fe2 C8 Fe1 C14 -137.74(7)
C9 C8 Fe1 C15 155.09(15)
C7 C8 Fe1 C15 -95.77(11)
Fe2 C8 Fe1 C15 127.07(6)
C9 C8 Fe1 C16 68.29(18)
C7 C8 Fe1 C16 177.43(11)
Fe2 C8 Fe1 C16 40.28(11)
C9 C8 Fe1 C7 -109.14(18)
Fe2 C8 Fe1 C7 -137.15(12)
C9 C8 Fe1 S1 -19.14(14)
C7 C8 Fe1 S1 90.00(10)
Fe2 C8 Fe1 S1 -47.15(3)
C9 C8 Fe1 Fe2 28.01(12)
C7 C8 Fe1 Fe2 137.15(12)
O5 C18 Fe2 C17 58(3)
O5 C18 Fe2 C9 -143(3)
O5 C18 Fe2 C11 144(3)
O5 C18 Fe2 C10 -179(100)
O5 C18 Fe2 S1 -45(3)
O5 C18 Fe2 C8 -130(3)
O5 C18 Fe2 Fe1 -32(4)
O4 C17 Fe2 C18 66.7(12)
O4 C17 Fe2 C9 -63.7(12)
O4 C17 Fe2 C11 -35.8(12)
O4 C17 Fe2 C10 -23.4(12)
O4 C17 Fe2 S1 159.6(12)
O4 C17 Fe2 C8 -106.7(12)
O4 C17 Fe2 Fe1 -150.0(12)
C10 C9 Fe2 C18 -68.61(12)
C8 C9 Fe2 C18 166.67(10)
C10 C9 Fe2 C17 59.4(2)
C8 C9 Fe2 C17 -65.31(19)
C10 C9 Fe2 C11 29.88(11)
C8 C9 Fe2 C11 -94.84(11)
C8 C9 Fe2 C10 -124.72(15)
C10 C9 Fe2 S1 -162.67(9)
C8 C9 Fe2 S1 72.61(9)
C10 C9 Fe2 C8 124.72(15)
C10 C9 Fe2 Fe1 145.29(10)
C8 C9 Fe2 Fe1 20.57(9)
C10 C11 Fe2 C18 71.59(12)
C10 C11 Fe2 C17 163.25(12)
C10 C11 Fe2 C9 -30.01(10)
C10 C11 Fe2 S1 -75.8(2)
C10 C11 Fe2 C8 -68.46(11)
C10 C11 Fe2 Fe1 -110.94(10)
N1 C10 Fe2 C18 2.65(16)
C9 C10 Fe2 C18 115.87(11)
C11 C10 Fe2 C18 -112.21(12)
N1 C10 Fe2 C17 94.98(17)
C9 C10 Fe2 C17 -151.80(11)
C11 C10 Fe2 C17 -19.88(14)
N1 C10 Fe2 C9 -113.2(2)
C11 C10 Fe2 C9 131.92(16)
N1 C10 Fe2 C11 114.9(2)
C9 C10 Fe2 C11 -131.92(16)
N1 C10 Fe2 S1 -89.00(16)
C9 C10 Fe2 S1 24.22(13)
C11 C10 Fe2 S1 156.14(9)
N1 C10 Fe2 C8 -146.24(17)
C9 C10 Fe2 C8 -33.01(10)
C11 C10 Fe2 C8 98.91(12)
N1 C10 Fe2 Fe1 -155.02(13)
C9 C10 Fe2 Fe1 -41.80(11)
C11 C10 Fe2 Fe1 90.12(11)
C1 S1 Fe2 C18 -95.51(8)
Fe1 S1 Fe2 C18 170.08(6)
C1 S1 Fe2 C17 171.20(8)
Fe1 S1 Fe2 C17 76.79(6)
C1 S1 Fe2 C9 9.84(8)
Fe1 S1 Fe2 C9 -84.57(5)
C1 S1 Fe2 C11 52.77(19)
Fe1 S1 Fe2 C11 -41.64(18)
C1 S1 Fe2 C10 -5.35(9)
Fe1 S1 Fe2 C10 -99.76(7)
C1 S1 Fe2 C8 45.56(7)
Fe1 S1 Fe2 C8 -48.85(5)
C1 S1 Fe2 Fe1 94.41(6)
C9 C8 Fe2 C18 -20.75(16)
C7 C8 Fe2 C18 92.49(16)
Fe1 C8 Fe2 C18 133.89(10)
C9 C8 Fe2 C17 148.74(11)
C7 C8 Fe2 C17 -98.02(14)
Fe1 C8 Fe2 C17 -56.62(8)
C7 C8 Fe2 C9 113.24(17)
Fe1 C8 Fe2 C9 154.64(11)
C9 C8 Fe2 C11 74.22(11)
C7 C8 Fe2 C11 -172.54(14)
Fe1 C8 Fe2 C11 -131.14(7)
C9 C8 Fe2 C10 34.52(10)
C7 C8 Fe2 C10 147.76(15)
Fe1 C8 Fe2 C10 -170.84(7)
C9 C8 Fe2 S1 -108.00(10)
C7 C8 Fe2 S1 5.25(12)
Fe1 C8 Fe2 S1 46.64(3)
C9 C8 Fe2 Fe1 -154.64(11)
C7 C8 Fe2 Fe1 -41.40(11)
C14 Fe1 Fe2 C18 -29.59(14)
C15 Fe1 Fe2 C18 166.35(12)
C16 Fe1 Fe2 C18 75.68(12)
C7 Fe1 Fe2 C18 -106.19(11)
S1 Fe1 Fe2 C18 -16.76(10)
C8 Fe1 Fe2 C18 -130.62(12)
C14 Fe1 Fe2 C17 -121.66(11)
C15 Fe1 Fe2 C17 74.28(9)
C16 Fe1 Fe2 C17 -16.39(8)
C7 Fe1 Fe2 C17 161.75(8)
S1 Fe1 Fe2 C17 -108.83(6)
C8 Fe1 Fe2 C17 137.32(8)
C14 Fe1 Fe2 C9 85.89(11)
C15 Fe1 Fe2 C9 -78.17(8)
C16 Fe1 Fe2 C9 -168.84(7)
C7 Fe1 Fe2 C9 9.29(7)
S1 Fe1 Fe2 C9 98.72(5)
C8 Fe1 Fe2 C9 -15.14(7)
C14 Fe1 Fe2 C11 154.55(11)
C15 Fe1 Fe2 C11 -9.51(9)
C16 Fe1 Fe2 C11 -100.18(8)
C7 Fe1 Fe2 C11 77.96(7)
S1 Fe1 Fe2 C11 167.38(6)
C8 Fe1 Fe2 C11 53.53(8)
C14 Fe1 Fe2 C10 110.89(11)
C15 Fe1 Fe2 C10 -53.17(8)
C16 Fe1 Fe2 C10 -143.84(8)
C7 Fe1 Fe2 C10 34.29(7)
S1 Fe1 Fe2 C10 123.72(6)
C8 Fe1 Fe2 C10 9.86(7)
C14 Fe1 Fe2 S1 -12.83(9)
C15 Fe1 Fe2 S1 -176.89(7)
C16 Fe1 Fe2 S1 92.44(6)
C7 Fe1 Fe2 S1 -89.42(5)
C8 Fe1 Fe2 S1 -113.85(5)
C14 Fe1 Fe2 C8 101.02(11)
C15 Fe1 Fe2 C8 -63.03(8)
C16 Fe1 Fe2 C8 -153.71(8)
C7 Fe1 Fe2 C8 24.43(7)
S1 Fe1 Fe2 C8 113.85(5)
